data_2217496
loop_
_publ_author_name
'Wen Wu'
'J.-M. Xie'
'D.-P. Xie'
'Y.-W. Xuan'

_publ_section_title
;
 Poly[hexaaquacopper(II) [di-\m~3~-sulfato-disodiate(I)]]
;
_journal_coeditor_code FI2054
_journal_issue 2
_journal_name_full 'Acta Crystallographica Section E'
_journal_page_first i7
_journal_page_last i7
_journal_paper_doi 10.1107/S1600536807067608
_journal_volume 64
_journal_year 2008
_chemical_formula_iupac '[Cu (H2 O)6] [Na2 (S O4)2]'
_chemical_formula_moiety 'Cu H12 O6 2+, Na2 O8 S2 2-'
_chemical_formula_sum 'Cu H12 Na2 O14 S2'
_chemical_formula_weight 409.74
_chemical_name_systematic
;
Poly[hexaaquacopper(II) [di-\m~3~-sulfato-disodiate(I)]]
;
_space_group_IT_number 14
_symmetry_cell_setting monoclinic
_symmetry_space_group_name_Hall '-P 2ybc'
_symmetry_space_group_name_H-M 'P 1 21/c 1'
_atom_sites_solution_hydrogens geom
_atom_sites_solution_primary direct
_atom_sites_solution_secondary difmap
_audit_creation_method SHELXL-97
_cell_angle_alpha 90.00
_cell_angle_beta 105.56(3)
_cell_angle_gamma 90.00
_cell_formula_units_Z 2
_cell_length_a 6.2345(12)
_cell_length_b 12.333(3)
_cell_length_c 9.1822(18)
_cell_measurement_reflns_used 289
_cell_measurement_temperature 291(2)
_cell_measurement_theta_max 25.1
_cell_measurement_theta_min 2
_cell_volume 680.1(3)
_computing_cell_refinement 'PROCESS (Rigaku, 1996)'
_computing_data_collection 'PROCESS (Rigaku, 1996)'
_computing_data_reduction 'PROCESS (Rigaku, 1996)'
_computing_molecular_graphics 'TEXSAN (Molecular Structure Corporation, 1997)'
_computing_publication_material 'TEXSAN (Molecular Structure Corporation, 1997)'
_computing_structure_refinement 'SHELXL97 (Sheldrick, 1997)'
_computing_structure_solution 'SHELXS97 (Sheldrick, 1997)'
_diffrn_ambient_temperature 291(2)
_diffrn_detector_area_resol_mean 0
_diffrn_measured_fraction_theta_full 0.988
_diffrn_measured_fraction_theta_max 0.988
_diffrn_measurement_device_type 'Rigaku R-AXIS IV'
_diffrn_measurement_method 'Oscillation frames'
_diffrn_radiation_monochromator graphite
_diffrn_radiation_source 'fine-focus sealed tube'
_diffrn_radiation_type MoK\a
_diffrn_radiation_wavelength 0.71073
_diffrn_reflns_av_R_equivalents 0.0256
_diffrn_reflns_av_sigmaI/netI 0.0252
_diffrn_reflns_limit_h_max 7
_diffrn_reflns_limit_h_min 0
_diffrn_reflns_limit_k_max 15
_diffrn_reflns_limit_k_min -15
_diffrn_reflns_limit_l_max 10
_diffrn_reflns_limit_l_min -11
_diffrn_reflns_number 2371
_diffrn_reflns_theta_full 25.99
_diffrn_reflns_theta_max 25.99
_diffrn_reflns_theta_min 2.83
_diffrn_standards_decay_% 0
_diffrn_standards_interval_count 0
_diffrn_standards_interval_time 0
_diffrn_standards_number 0
_exptl_absorpt_coefficient_mu 2.040
_exptl_absorpt_correction_T_max 0.7093
_exptl_absorpt_correction_T_min 0.6072
_exptl_absorpt_correction_type multi-scan
_exptl_absorpt_process_details '(SADABS; Sheldrick, 2004)'
_exptl_crystal_colour blue
_exptl_crystal_density_diffrn 2.001
_exptl_crystal_density_method 'not measured'
_exptl_crystal_description prismatic
_exptl_crystal_F_000 414
_exptl_crystal_size_max 0.20
_exptl_crystal_size_mid 0.17
_exptl_crystal_size_min 0.17
_refine_diff_density_max 0.509
_refine_diff_density_min -0.419
_refine_ls_extinction_coef 0.053(4)
_refine_ls_extinction_expression Fc^*^=kFc[1+0.001xFc^2^\l^3^/sin(2\q)]^-1/4^
_refine_ls_extinction_method 'SHELXL97 (Sheldrick, 1997)'
_refine_ls_goodness_of_fit_ref 1.092
_refine_ls_hydrogen_treatment mixed
_refine_ls_matrix_type full
_refine_ls_number_parameters 113
_refine_ls_number_reflns 1322
_refine_ls_number_restraints 4
_refine_ls_restrained_S_all 1.091
_refine_ls_R_factor_all 0.0392
_refine_ls_R_factor_gt 0.0360
_refine_ls_shift/su_max 0.000
_refine_ls_shift/su_mean 0.000
_refine_ls_structure_factor_coef Fsqd
_refine_ls_weighting_details 'calc w=1/[\s^2^(Fo^2^)+(0.0419P)^2^+1.2605P] where P=(Fo^2^+2Fc^2^)/3'
_refine_ls_weighting_scheme calc
_refine_ls_wR_factor_gt 0.0906
_refine_ls_wR_factor_ref 0.0921
_reflns_number_gt 1257
_reflns_number_total 1322
_reflns_threshold_expression I>2\s(I)
_cod_data_source_file fi2054.cif
_cod_data_source_block I
_cod_original_sg_symbol_H-M 'P 21/c'
_cod_database_code 2217496
_cod_database_fobs_code 2217496

loop_
_symmetry_equiv_pos_as_xyz
'x, y, z'
'-x, y+1/2, -z+1/2'
'-x, -y, -z'
'x, -y-1/2, z-1/2'

loop_
_atom_site_type_symbol
_atom_site_label
_atom_site_fract_x
_atom_site_fract_y
_atom_site_fract_z
_atom_site_U_iso_or_equiv
_atom_site_adp_type
_atom_site_calc_flag
_atom_site_refinement_flags
_atom_site_occupancy
Cu Cu1 0.5000 0.5000 1.0000 0.0195(2) Uani d S 1
S S1 0.76455(13) 0.63853(6) 0.59661(9) 0.0249(2) Uani d . 1
Na Na1 0.8483(3) 0.35098(12) 0.62649(17) 0.0382(4) Uani d . 1
O O1 0.5346(4) 0.3875(2) 0.8249(3) 0.0340(6) Uani d D 1
O O2 0.3313(4) 0.6137(2) 0.8339(3) 0.0360(6) Uani d D 1
H H2F 0.192(3) 0.594(4) 0.786(4) 0.045(12) Uiso d D 1
H H2E 0.409(8) 0.620(4) 0.765(4) 0.062(15) Uiso d D 1
O O3 0.7863(4) 0.5650(2) 0.9976(3) 0.0253(5) Uani d D 1
H H3F 0.801(8) 0.627(4) 1.025(6) 0.054(15) Uiso d . 1
O O4 0.8777(4) 0.56884(18) 0.7250(2) 0.0289(5) Uani d . 1
O O5 0.7360(5) 0.5768(3) 0.4569(3) 0.0486(8) Uani d . 1
O O6 0.9065(4) 0.7338(2) 0.5942(3) 0.0412(7) Uani d . 1
O O7 0.5467(4) 0.6744(2) 0.6153(3) 0.0357(6) Uani d . 1
H H3E 0.825(7) 0.563(3) 0.911(3) 0.036(11) Uiso d D 1
H H1F 0.439(7) 0.401(4) 0.734(3) 0.068(16) Uiso d D 1
H H1E 0.503(7) 0.327(4) 0.846(5) 0.038(12) Uiso d . 1

loop_
_atom_site_aniso_label
_atom_site_aniso_U_11
_atom_site_aniso_U_22
_atom_site_aniso_U_33
_atom_site_aniso_U_12
_atom_site_aniso_U_13
_atom_site_aniso_U_23
Cu1 0.0200(3) 0.0198(3) 0.0185(3) -0.00122(18) 0.0047(2) 0.00199(18)
S1 0.0269(4) 0.0244(4) 0.0222(4) 0.0025(3) 0.0046(3) 0.0043(3)
Na1 0.0385(8) 0.0395(8) 0.0391(8) -0.0010(6) 0.0149(7) -0.0020(6)
O1 0.0213(14) 0.0204(14) 0.0257(13) -0.0061(11) 0.0075(11) 0.0023(11)
O2 0.0210(13) 0.0221(15) 0.0255(13) -0.0063(11) 0.0076(11) 0.0023(11)
O3 0.0262(11) 0.0255(12) 0.0260(12) -0.0027(9) 0.0099(9) -0.0009(9)
O4 0.0315(12) 0.0313(13) 0.0239(11) 0.0042(10) 0.0075(9) 0.0080(9)
O5 0.0633(19) 0.0553(18) 0.0234(13) 0.0095(15) 0.0051(12) -0.0072(12)
O6 0.0347(14) 0.0320(13) 0.0557(17) -0.0018(11) 0.0100(12) 0.0155(12)
O7 0.0258(12) 0.0333(13) 0.0477(15) 0.0045(10) 0.0094(11) 0.0033(11)

loop_
_atom_type_symbol
_atom_type_description
_atom_type_scat_dispersion_real
_atom_type_scat_dispersion_imag
_atom_type_scat_source
H H 0.0000 0.0000 'International Tables Vol C Tables 4.2.6.8 and 6.1.1.4'
O O 0.0106 0.0060 'International Tables Vol C Tables 4.2.6.8 and 6.1.1.4'
Cu Cu 0.3201 1.2651 'International Tables Vol C Tables 4.2.6.8 and 6.1.1.4'
S S 0.1246 0.1234 'International Tables Vol C Tables 4.2.6.8 and 6.1.1.4'
Na Na 0.0362 0.0249 'International Tables Vol C Tables 4.2.6.8 and 6.1.1.4'

loop_
_geom_angle_atom_site_label_1
_geom_angle_atom_site_label_2
_geom_angle_atom_site_label_3
_geom_angle_site_symmetry_1
_geom_angle_site_symmetry_3
_geom_angle
O3 Cu1 O3 3_667 . 180.0
O3 Cu1 O2 3_667 3_667 89.95(10)
O3 Cu1 O2 . 3_667 90.05(10)
O3 Cu1 O2 3_667 . 90.05(10)
O3 Cu1 O2 . . 89.95(10)
O2 Cu1 O2 3_667 . 180.0000(10)
O3 Cu1 O1 3_667 . 91.07(10)
O3 Cu1 O1 . . 88.93(10)
O2 Cu1 O1 3_667 . 88.93(10)
O2 Cu1 O1 . . 91.07(10)
O3 Cu1 O1 3_667 3_667 88.93(10)
O3 Cu1 O1 . 3_667 91.07(10)
O2 Cu1 O1 3_667 3_667 91.07(10)
O2 Cu1 O1 . 3_667 88.93(10)
O1 Cu1 O1 . 3_667 180.0000(10)
O5 S1 O6 . . 109.52(18)
O5 S1 O4 . . 108.50(16)
O6 S1 O4 . . 108.40(15)
O5 S1 O7 . . 110.99(17)
O6 S1 O7 . . 109.63(15)
O4 S1 O7 . . 109.74(14)
O4 Na1 O7 . 3_666 108.76(8)
O4 Na1 O6 . 2_746 102.19(8)
O7 Na1 O6 3_666 2_746 138.69(9)
Cu1 O1 H1F . . 113(4)
Cu1 O1 H1E . . 109(3)
H1F O1 H1E . . 104(5)
Cu1 O2 H2F . . 113(3)
Cu1 O2 H2E . . 108(3)
H2F O2 H2E . . 109(4)
Cu1 O3 H3F . . 114(4)
Cu1 O3 H3E . . 118(3)
H3F O3 H3E . . 105(4)
S1 O4 Na1 . . 108.78(12)
S1 O6 Na1 . 2_756 122.98(15)
S1 O7 Na1 . 3_666 120.20(14)

loop_
_geom_bond_atom_site_label_1
_geom_bond_atom_site_label_2
_geom_bond_site_symmetry_2
_geom_bond_distance
Cu1 O3 3_667 1.962(2)
Cu1 O3 . 1.962(2)
Cu1 O2 3_667 2.130(3)
Cu1 O2 . 2.130(3)
Cu1 O1 . 2.178(3)
Cu1 O1 3_667 2.178(3)
S1 O5 . 1.461(3)
S1 O6 . 1.475(3)
S1 O4 . 1.476(2)
S1 O7 . 1.482(3)
Na1 O4 . 2.825(3)
Na1 O7 3_666 2.856(3)
Na1 O6 2_746 2.983(3)
O1 H1F . 0.90(3)
O1 H1E . 0.81(5)
O2 H2F . 0.90(3)
O2 H2E . 0.90(4)
O3 H3F . 0.80(5)
O3 H3E . 0.89(3)
O6 Na1 2_756 2.983(3)
O7 Na1 3_666 2.856(3)

loop_
_geom_hbond_atom_site_label_D
_geom_hbond_atom_site_label_H
_geom_hbond_atom_site_label_A
_geom_hbond_site_symmetry_A
_geom_hbond_distance_DH
_geom_hbond_distance_HA
_geom_hbond_distance_DA
_geom_hbond_angle_DHA
O2 H2F O4 1_455 0.90(3) 1.915(15) 2.790(3) 166(4)
O3 H3F O6 4_576 0.80(5) 1.89(5) 2.674(4) 167(5)
O1 H1F O5 3_666 0.90(3) 1.82(3) 2.719(4) 175(5)
O1 H1E O7 2_646 0.80(5) 1.96(5) 2.759(4) 173(4)
O2 H2E O7 . 0.90(4) 1.93(4) 2.800(4) 164(5)
O3 H3E O4 . 0.89(3) 1.83(3) 2.712(3) 174(4)

loop_
_geom_torsion_atom_site_label_1
_geom_torsion_atom_site_label_2
_geom_torsion_atom_site_label_3
_geom_torsion_atom_site_label_4
_geom_torsion_site_symmetry_1
_geom_torsion_site_symmetry_4
_geom_torsion
O5 S1 O4 Na1 . . -16.47(19)
O6 S1 O4 Na1 . . -135.34(14)
O7 S1 O4 Na1 . . 104.95(14)
O7 Na1 O4 S1 3_666 . -28.50(15)
O6 Na1 O4 S1 2_746 . 179.25(12)
O5 S1 O6 Na1 . 2_756 -159.17(16)
O4 S1 O6 Na1 . 2_756 -41.0(2)
O7 S1 O6 Na1 . 2_756 78.82(19)
O5 S1 O7 Na1 . 3_666 -9.3(2)
O6 S1 O7 Na1 . 3_666 111.83(17)
O4 S1 O7 Na1 . 3_666 -129.22(15)
